data_1548940
loop_
_publ_author_name
'Rodriguez, Kevin X.'
'Pilato, Tara C.'
'Ashfeld, Brandon L.'

_publ_section_title
;
 An unusual stereoretentive 1,3-quaternary carbon shift resulting in an
 enantioselective Rh<sup>II</sup>-catalyzed formal [4+1]-cycloaddition
 between diazo compounds and vinyl ketenes.
;
_journal_issue 12
_journal_name_full 'Chemical science'
_journal_page_first 3221
_journal_page_last 3226
_journal_paper_doi 10.1039/c8sc00020d
_journal_volume 9
_journal_year 2018
_chemical_absolute_configuration ad
_chemical_formula_moiety 'C22 H23 N O2 Si'
_chemical_formula_sum 'C22 H23 N O2 Si'
_chemical_formula_weight 361.50
_space_group_crystal_system orthorhombic
_space_group_IT_number 19
_space_group_name_Hall 'P 2ac 2ab'
_space_group_name_H-M_alt 'P 21 21 21'
_symmetry_space_group_name_Hall 'P 2ac 2ab'
_symmetry_space_group_name_H-M 'P 21 21 21'
_atom_sites_solution_hydrogens geom
_atom_sites_solution_primary vecmap
_atom_sites_solution_secondary difmap
_audit_creation_method SHELXL-2014/7
_audit_update_record
;
2017-06-20 deposited with the CCDC.
2018-02-19 downloaded from the CCDC.
;
_cell_angle_alpha 90
_cell_angle_beta 90
_cell_angle_gamma 90
_cell_formula_units_Z 4
_cell_length_a 9.4164(3)
_cell_length_b 11.6775(4)
_cell_length_c 17.2070(6)
_cell_measurement_reflns_used 9670
_cell_measurement_temperature 120(2)
_cell_measurement_theta_max 71.652
_cell_measurement_theta_min 4.576
_cell_volume 1892.08(11)
_computing_cell_refinement 'Bruker SAINT (Bruker, 2015)'
_computing_data_collection 'Bruker APEX-3 (Bruker, 2015)'
_computing_data_reduction 'Bruker SAINT (Bruker, 2015)'
_computing_molecular_graphics 'OLEX2 (Dolomanov et al., 2010)'
_computing_publication_material 'CIFTAB (Sheldrick, 2008)'
_computing_structure_refinement 'SHELXL-2014 (Sheldrick, 2015)'
_computing_structure_solution 'SHELXT (Sheldrick, 2015)'
_diffrn_ambient_temperature 120(2)
_diffrn_detector_area_resol_mean 8.33
_diffrn_measured_fraction_theta_full 0.985
_diffrn_measured_fraction_theta_max 0.977
_diffrn_measurement_device_type 'Bruker APEX-II'
_diffrn_measurement_method 'combination of \w and \f-scans '
_diffrn_radiation_monochromator 'MONTEL Multi-layer'
_diffrn_radiation_source 'Incoatec micro-focus'
_diffrn_radiation_type CuK\a
_diffrn_radiation_wavelength 1.54178
_diffrn_reflns_av_R_equivalents 0.0290
_diffrn_reflns_av_unetI/netI 0.0137
_diffrn_reflns_Laue_measured_fraction_full 0.985
_diffrn_reflns_Laue_measured_fraction_max 0.977
_diffrn_reflns_limit_h_max 11
_diffrn_reflns_limit_h_min -11
_diffrn_reflns_limit_k_max 13
_diffrn_reflns_limit_k_min -12
_diffrn_reflns_limit_l_max 21
_diffrn_reflns_limit_l_min -21
_diffrn_reflns_number 40424
_diffrn_reflns_point_group_measured_fraction_full 0.987
_diffrn_reflns_point_group_measured_fraction_max 0.978
_diffrn_reflns_theta_full 67.679
_diffrn_reflns_theta_max 71.740
_diffrn_reflns_theta_min 4.576
_exptl_absorpt_coefficient_mu 1.214
_exptl_absorpt_correction_T_max 0.7535
_exptl_absorpt_correction_T_min 0.6162
_exptl_absorpt_correction_type multi-scan
_exptl_absorpt_process_details 'SADABS (Krause et al. 2015)'
_exptl_crystal_colour colorless
_exptl_crystal_density_diffrn 1.269
_exptl_crystal_description block
_exptl_crystal_F_000 768
_exptl_crystal_size_max 0.334
_exptl_crystal_size_mid 0.301
_exptl_crystal_size_min 0.222
_refine_diff_density_max 0.131
_refine_diff_density_min -0.292
_refine_diff_density_rms 0.056
_refine_ls_abs_structure_details
;
 Flack x determined using 1553 quotients [(I+)-(I-)]/[(I+)+(I-)]
 (Parsons, Flack and Wagner, Acta Cryst. B69 (2013) 249-259).
;
_refine_ls_abs_structure_Flack 0.048(3)
_refine_ls_extinction_method none
_refine_ls_goodness_of_fit_ref 1.103
_refine_ls_hydrogen_treatment constr
_refine_ls_matrix_type full
_refine_ls_number_parameters 239
_refine_ls_number_reflns 3643
_refine_ls_number_restraints 0
_refine_ls_restrained_S_all 1.103
_refine_ls_R_factor_all 0.0266
_refine_ls_R_factor_gt 0.0266
_refine_ls_shift/su_max 0.002
_refine_ls_shift/su_mean 0.000
_refine_ls_structure_factor_coef Fsqd
_refine_ls_weighting_details 'w=1/[\s^2^(Fo^2^)+(0.0404P)^2^+0.4173P] where P=(Fo^2^+2Fc^2^)/3'
_refine_ls_weighting_scheme calc
_refine_ls_wR_factor_gt 0.0703
_refine_ls_wR_factor_ref 0.0703
_reflns_Friedel_coverage 0.748
_reflns_Friedel_fraction_full 0.988
_reflns_Friedel_fraction_max 0.979
_reflns_number_gt 3638
_reflns_number_total 3643
_reflns_threshold_expression 'I > 2\s(I)'
_cod_data_source_file c8sc00020d2.cif
_cod_data_source_block KR41772
_cod_depositor_comments 'Adding full bibliography for 1548939--1548940.cif.'
_cod_database_code 1548940
_shelx_shelxl_version_number 2014/7
_shelx_space_group_comment
;
The symmetry employed for this shelxl refinement is uniquely defined
by the following loop, which should always be used as a source of
symmetry information in preference to the above space-group names.
They are only intended as comments.
;

loop_
_space_group_symop_operation_xyz
'x, y, z'
'-x+1/2, -y, z+1/2'
'-x, y+1/2, -z+1/2'
'x+1/2, -y+1/2, -z'

loop_
_atom_site_label
_atom_site_type_symbol
_atom_site_fract_x
_atom_site_fract_y
_atom_site_fract_z
_atom_site_U_iso_or_equiv
_atom_site_adp_type
_atom_site_occupancy
_atom_site_site_symmetry_order
_atom_site_calc_flag
_atom_site_refinement_flags_posn
_atom_site_refinement_flags_adp
Si1 Si 0.13678(4) 0.24407(4) 0.73453(3) 0.01710(12) Uani 1 1 d . .
O1 O 0.70659(16) 0.09997(15) 0.76997(10) 0.0398(4) Uani 1 1 d . .
O2 O 0.37734(14) 0.16140(12) 0.84872(7) 0.0269(3) Uani 1 1 d . .
N1 N 0.73230(17) 0.20403(14) 0.88291(9) 0.0232(3) Uani 1 1 d . .
C1 C 0.68153(19) 0.30862(16) 0.91239(10) 0.0202(4) Uani 1 1 d . .
C2 C 0.67722(19) 0.18175(18) 0.81098(11) 0.0256(4) Uani 1 1 d . .
C3 C 0.56926(18) 0.27590(17) 0.79253(10) 0.0222(4) Uani 1 1 d . .
C4 C 0.58633(19) 0.35737(16) 0.85961(10) 0.0201(4) Uani 1 1 d . .
C5 C 0.5218(2) 0.46069(18) 0.87583(12) 0.0284(4) Uani 1 1 d . .
H5 H 0.4566 0.4942 0.8403 0.034 Uiso 1 1 calc R U
C6 C 0.5550(2) 0.51465(19) 0.94587(14) 0.0346(5) Uani 1 1 d . .
H6 H 0.5111 0.5855 0.9585 0.042 Uiso 1 1 calc R U
C7 C 0.6509(2) 0.4662(2) 0.99717(12) 0.0345(5) Uani 1 1 d . .
H7 H 0.6726 0.5051 1.0442 0.041 Uiso 1 1 calc R U
C8 C 0.7166(2) 0.36158(18) 0.98144(11) 0.0263(4) Uani 1 1 d . .
H8 H 0.7825 0.3284 1.0167 0.032 Uiso 1 1 calc R U
C9 C 0.41737(18) 0.22395(16) 0.79662(10) 0.0198(4) Uani 1 1 d . .
C10 C 0.33595(17) 0.26139(15) 0.72781(9) 0.0178(3) Uani 1 1 d . .
C11 C 0.42786(18) 0.31047(16) 0.67770(10) 0.0181(3) Uani 1 1 d . .
C12 C 0.5767(2) 0.3249(2) 0.71004(10) 0.0289(4) Uani 1 1 d . .
H12A H 0.6041 0.4067 0.7111 0.035 Uiso 1 1 calc R U
H12B H 0.6465 0.2822 0.6782 0.035 Uiso 1 1 calc R U
C13 C 0.39902(18) 0.34380(15) 0.59652(10) 0.0182(4) Uani 1 1 d . .
C14 C 0.4699(2) 0.43522(17) 0.56111(11) 0.0231(4) Uani 1 1 d . .
H14 H 0.5374 0.4784 0.5898 0.028 Uiso 1 1 calc R U
C15 C 0.4421(2) 0.46315(18) 0.48407(11) 0.0275(4) Uani 1 1 d . .
H15 H 0.4906 0.5254 0.4605 0.033 Uiso 1 1 calc R U
C16 C 0.3440(2) 0.40072(18) 0.44141(11) 0.0272(4) Uani 1 1 d . .
H16 H 0.3242 0.4208 0.3890 0.033 Uiso 1 1 calc R U
C17 C 0.2750(2) 0.30869(18) 0.47572(11) 0.0257(4) Uani 1 1 d . .
H17 H 0.2082 0.2654 0.4466 0.031 Uiso 1 1 calc R U
C18 C 0.30294(19) 0.27965(16) 0.55227(10) 0.0213(4) Uani 1 1 d . .
H18 H 0.2565 0.2156 0.5749 0.026 Uiso 1 1 calc R U
C19 C 0.0334(2) 0.32505(18) 0.66005(11) 0.0259(4) Uani 1 1 d . .
H19A H 0.0709 0.4031 0.6559 0.039 Uiso 1 1 calc R U
H19B H -0.0667 0.3280 0.6755 0.039 Uiso 1 1 calc R U
H19C H 0.0418 0.2866 0.6096 0.039 Uiso 1 1 calc R U
C20 C 0.0947(2) 0.08845(16) 0.73137(13) 0.0309(4) Uani 1 1 d . .
H20A H -0.0078 0.0776 0.7374 0.046 Uiso 1 1 calc R U
H20B H 0.1447 0.0492 0.7736 0.046 Uiso 1 1 calc R U
H20C H 0.1253 0.0566 0.6814 0.046 Uiso 1 1 calc R U
C21 C 0.0906(2) 0.31043(18) 0.83009(11) 0.0273(4) Uani 1 1 d . .
H21A H 0.1334 0.3868 0.8335 0.041 Uiso 1 1 calc R U
H21B H 0.1269 0.2624 0.8723 0.041 Uiso 1 1 calc R U
H21C H -0.0129 0.3170 0.8346 0.041 Uiso 1 1 calc R U
C22 C 0.8314(2) 0.1300(2) 0.92330(14) 0.0345(5) Uani 1 1 d . .
H22A H 0.7910 0.1072 0.9734 0.052 Uiso 1 1 calc R U
H22B H 0.9208 0.1711 0.9319 0.052 Uiso 1 1 calc R U
H22C H 0.8496 0.0616 0.8918 0.052 Uiso 1 1 calc R U

loop_
_atom_site_aniso_label
_atom_site_aniso_U_11
_atom_site_aniso_U_22
_atom_site_aniso_U_33
_atom_site_aniso_U_23
_atom_site_aniso_U_13
_atom_site_aniso_U_12
Si1 0.0142(2) 0.0180(2) 0.0191(2) 0.00149(17) -0.00089(16) -0.00137(17)
O1 0.0269(7) 0.0485(9) 0.0440(9) -0.0207(8) 0.0009(7) 0.0058(7)
O2 0.0225(7) 0.0383(8) 0.0198(6) 0.0097(5) 0.0006(5) 0.0007(6)
N1 0.0180(7) 0.0268(8) 0.0248(7) 0.0003(6) -0.0044(6) 0.0039(6)
C1 0.0164(8) 0.0257(9) 0.0184(8) 0.0036(7) 0.0010(6) -0.0027(7)
C2 0.0163(8) 0.0354(11) 0.0250(9) -0.0054(8) -0.0002(7) 0.0005(8)
C3 0.0154(8) 0.0359(11) 0.0154(8) 0.0013(7) -0.0003(6) 0.0005(7)
C4 0.0156(8) 0.0273(10) 0.0174(8) 0.0029(7) 0.0006(6) -0.0019(7)
C5 0.0214(9) 0.0277(11) 0.0361(10) 0.0079(8) 0.0035(8) 0.0003(8)
C6 0.0283(11) 0.0250(11) 0.0505(13) -0.0072(9) 0.0120(9) -0.0054(8)
C7 0.0325(11) 0.0396(12) 0.0314(10) -0.0122(9) 0.0083(9) -0.0169(9)
C8 0.0236(9) 0.0370(11) 0.0185(8) 0.0010(8) -0.0014(7) -0.0098(8)
C9 0.0164(8) 0.0270(10) 0.0161(8) 0.0002(7) 0.0005(7) 0.0022(7)
C10 0.0175(8) 0.0205(8) 0.0155(8) -0.0015(7) -0.0016(6) 0.0002(6)
C11 0.0167(8) 0.0223(9) 0.0154(8) -0.0011(6) -0.0005(6) 0.0005(7)
C12 0.0167(8) 0.0540(13) 0.0160(8) 0.0053(8) -0.0004(7) -0.0064(9)
C13 0.0167(8) 0.0233(9) 0.0145(8) -0.0001(6) 0.0011(6) 0.0034(7)
C14 0.0211(9) 0.0271(10) 0.0210(9) 0.0010(7) 0.0005(7) -0.0013(7)
C15 0.0273(10) 0.0309(10) 0.0243(9) 0.0071(8) 0.0032(8) 0.0014(8)
C16 0.0299(10) 0.0377(11) 0.0139(8) 0.0035(7) 0.0007(7) 0.0060(8)
C17 0.0262(9) 0.0332(10) 0.0177(8) -0.0041(7) -0.0023(7) 0.0026(8)
C18 0.0224(8) 0.0234(9) 0.0182(8) -0.0014(7) 0.0010(7) 0.0017(7)
C19 0.0192(8) 0.0299(11) 0.0287(9) 0.0036(8) -0.0031(7) 0.0028(7)
C20 0.0295(10) 0.0212(9) 0.0420(11) 0.0041(8) -0.0047(9) -0.0058(8)
C21 0.0230(9) 0.0358(11) 0.0232(9) -0.0004(8) 0.0043(7) 0.0050(8)
C22 0.0230(10) 0.0336(12) 0.0469(12) 0.0105(9) -0.0085(9) 0.0040(8)

loop_
_atom_type_symbol
_atom_type_description
_atom_type_scat_dispersion_real
_atom_type_scat_dispersion_imag
_atom_type_scat_source
C C 0.0181 0.0091 'International Tables Vol C Tables 4.2.6.8 and 6.1.1.4'
H H 0.0000 0.0000 'International Tables Vol C Tables 4.2.6.8 and 6.1.1.4'
N N 0.0311 0.0180 'International Tables Vol C Tables 4.2.6.8 and 6.1.1.4'
O O 0.0492 0.0322 'International Tables Vol C Tables 4.2.6.8 and 6.1.1.4'
Si Si 0.2541 0.3302 'International Tables Vol C Tables 4.2.6.8 and 6.1.1.4'

loop_
_geom_angle_atom_site_label_1
_geom_angle_atom_site_label_2
_geom_angle_atom_site_label_3
_geom_angle
C20 Si1 C19 111.33(10)
C20 Si1 C21 112.40(10)
C19 Si1 C21 105.81(9)
C20 Si1 C10 108.29(9)
C19 Si1 C10 114.92(8)
C21 Si1 C10 103.92(8)
C2 N1 C1 111.27(15)
C2 N1 C22 124.39(18)
C1 N1 C22 124.33(17)
C8 C1 C4 122.07(19)
C8 C1 N1 128.20(18)
C4 C1 N1 109.72(16)
O1 C2 N1 125.94(19)
O1 C2 C3 126.38(18)
N1 C2 C3 107.65(16)
C4 C3 C2 102.95(14)
C4 C3 C12 118.02(17)
C2 C3 C12 115.47(16)
C4 C3 C9 108.07(14)
C2 C3 C9 108.74(15)
C12 C3 C9 103.28(14)
C5 C4 C1 120.49(18)
C5 C4 C3 131.40(17)
C1 C4 C3 108.04(16)
C4 C5 C6 118.11(19)
C4 C5 H5 120.9
C6 C5 H5 120.9
C7 C6 C5 120.8(2)
C7 C6 H6 119.6
C5 C6 H6 119.6
C6 C7 C8 121.55(19)
C6 C7 H7 119.2
C8 C7 H7 119.2
C1 C8 C7 116.94(19)
C1 C8 H8 121.5
C7 C8 H8 121.5
O2 C9 C10 127.44(16)
O2 C9 C3 123.55(16)
C10 C9 C3 109.01(14)
C11 C10 C9 107.77(14)
C11 C10 Si1 136.14(13)
C9 C10 Si1 115.75(12)
C10 C11 C13 126.80(16)
C10 C11 C12 113.90(15)
C13 C11 C12 119.21(15)
C11 C12 C3 104.84(15)
C11 C12 H12A 110.8
C3 C12 H12A 110.8
C11 C12 H12B 110.8
C3 C12 H12B 110.8
H12A C12 H12B 108.9
C14 C13 C18 118.69(16)
C14 C13 C11 121.73(16)
C18 C13 C11 119.53(16)
C15 C14 C13 120.28(18)
C15 C14 H14 119.9
C13 C14 H14 119.9
C16 C15 C14 120.48(18)
C16 C15 H15 119.8
C14 C15 H15 119.8
C15 C16 C17 119.59(17)
C15 C16 H16 120.2
C17 C16 H16 120.2
C18 C17 C16 120.32(18)
C18 C17 H17 119.8
C16 C17 H17 119.8
C17 C18 C13 120.60(18)
C17 C18 H18 119.7
C13 C18 H18 119.7
Si1 C19 H19A 109.5
Si1 C19 H19B 109.5
H19A C19 H19B 109.5
Si1 C19 H19C 109.5
H19A C19 H19C 109.5
H19B C19 H19C 109.5
Si1 C20 H20A 109.5
Si1 C20 H20B 109.5
H20A C20 H20B 109.5
Si1 C20 H20C 109.5
H20A C20 H20C 109.5
H20B C20 H20C 109.5
Si1 C21 H21A 109.5
Si1 C21 H21B 109.5
H21A C21 H21B 109.5
Si1 C21 H21C 109.5
H21A C21 H21C 109.5
H21B C21 H21C 109.5
N1 C22 H22A 109.5
N1 C22 H22B 109.5
H22A C22 H22B 109.5
N1 C22 H22C 109.5
H22A C22 H22C 109.5
H22B C22 H22C 109.5

loop_
_geom_bond_atom_site_label_1
_geom_bond_atom_site_label_2
_geom_bond_distance
Si1 C20 1.861(2)
Si1 C19 1.8666(19)
Si1 C21 1.8691(19)
Si1 C10 1.8899(17)
O1 C2 1.219(2)
O2 C9 1.216(2)
N1 C2 1.367(2)
N1 C1 1.406(2)
N1 C22 1.450(2)
C1 C8 1.380(3)
C1 C4 1.397(3)
C2 C3 1.531(3)
C3 C4 1.504(2)
C3 C12 1.532(2)
C3 C9 1.555(2)
C4 C5 1.379(3)
C5 C6 1.395(3)
C5 H5 0.9500
C6 C7 1.384(3)
C6 H6 0.9500
C7 C8 1.396(3)
C7 H7 0.9500
C8 H8 0.9500
C9 C10 1.477(2)
C10 C11 1.349(2)
C11 C13 1.475(2)
C11 C12 1.517(2)
C12 H12A 0.9900
C12 H12B 0.9900
C13 C14 1.399(3)
C13 C18 1.400(2)
C14 C15 1.390(3)
C14 H14 0.9500
C15 C16 1.387(3)
C15 H15 0.9500
C16 C17 1.388(3)
C16 H16 0.9500
C17 C18 1.385(3)
C17 H17 0.9500
C18 H18 0.9500
C19 H19A 0.9800
C19 H19B 0.9800
C19 H19C 0.9800
C20 H20A 0.9800
C20 H20B 0.9800
C20 H20C 0.9800
C21 H21A 0.9800
C21 H21B 0.9800
C21 H21C 0.9800
C22 H22A 0.9800
C22 H22B 0.9800
C22 H22C 0.9800

loop_
_geom_torsion_atom_site_label_1
_geom_torsion_atom_site_label_2
_geom_torsion_atom_site_label_3
_geom_torsion_atom_site_label_4
_geom_torsion
C2 N1 C1 C8 -177.51(18)
C22 N1 C1 C8 1.9(3)
C2 N1 C1 C4 1.5(2)
C22 N1 C1 C4 -179.09(18)
C1 N1 C2 O1 176.8(2)
C22 N1 C2 O1 -2.6(3)
C1 N1 C2 C3 -4.9(2)
C22 N1 C2 C3 175.72(17)
O1 C2 C3 C4 -175.6(2)
N1 C2 C3 C4 6.06(19)
O1 C2 C3 C12 -45.5(3)
N1 C2 C3 C12 136.12(17)
O1 C2 C3 C9 70.0(2)
N1 C2 C3 C9 -108.40(16)
C8 C1 C4 C5 -1.1(3)
N1 C1 C4 C5 179.83(16)
C8 C1 C4 C3 -178.30(16)
N1 C1 C4 C3 2.6(2)
C2 C3 C4 C5 178.02(19)
C12 C3 C4 C5 49.5(3)
C9 C3 C4 C5 -67.0(2)
C2 C3 C4 C1 -5.18(19)
C12 C3 C4 C1 -133.66(17)
C9 C3 C4 C1 109.76(17)
C1 C4 C5 C6 0.3(3)
C3 C4 C5 C6 176.76(19)
C4 C5 C6 C7 0.6(3)
C5 C6 C7 C8 -0.8(3)
C4 C1 C8 C7 0.9(3)
N1 C1 C8 C7 179.82(17)
C6 C7 C8 C1 0.0(3)
C4 C3 C9 O2 -65.9(2)
C2 C3 C9 O2 45.2(2)
C12 C3 C9 O2 168.35(19)
C4 C3 C9 C10 115.17(16)
C2 C3 C9 C10 -133.75(15)
C12 C3 C9 C10 -10.6(2)
O2 C9 C10 C11 -167.89(19)
C3 C9 C10 C11 11.0(2)
O2 C9 C10 Si1 17.8(3)
C3 C9 C10 Si1 -163.30(12)
C20 Si1 C10 C11 117.7(2)
C19 Si1 C10 C11 -7.4(2)
C21 Si1 C10 C11 -122.6(2)
C20 Si1 C10 C9 -70.06(15)
C19 Si1 C10 C9 164.77(13)
C21 Si1 C10 C9 49.64(15)
C9 C10 C11 C13 169.61(17)
Si1 C10 C11 C13 -17.8(3)
C9 C10 C11 C12 -6.9(2)
Si1 C10 C11 C12 165.73(16)
C10 C11 C12 C3 0.0(2)
C13 C11 C12 C3 -176.78(16)
C4 C3 C12 C11 -112.74(19)
C2 C3 C12 C11 124.94(18)
C9 C3 C12 C11 6.4(2)
C10 C11 C13 C14 150.64(19)
C12 C11 C13 C14 -33.0(3)
C10 C11 C13 C18 -32.2(3)
C12 C11 C13 C18 144.11(18)
C18 C13 C14 C15 1.7(3)
C11 C13 C14 C15 178.87(17)
C13 C14 C15 C16 -0.1(3)
C14 C15 C16 C17 -1.0(3)
C15 C16 C17 C18 0.4(3)
C16 C17 C18 C13 1.2(3)
C14 C13 C18 C17 -2.3(3)
C11 C13 C18 C17 -179.48(17)
